data_2104803
loop_
_publ_author_name
'Vande Velde, Christophe M. L.'
'Tylleman, Beno\^it'
'Zeller, Matthias'
'Sergeyev, Sergey'

_publ_section_title
;
 Structures of alkyl-substituted Tr\"oger's base derivatives illustrate
 the importance of <i>Z</i>' for packing in the absence of strong
 crystal synthons
;
_journal_issue 4
_journal_name_full 'Acta Crystallographica Section B'
_journal_page_first 472
_journal_page_last 481
_journal_paper_doi 10.1107/S0108768110021981
_journal_volume 66
_journal_year 2010
_chemical_formula_moiety 'C21 H26 N2'
_chemical_formula_sum 'C21 H26 N2'
_chemical_formula_weight 306.44
_chemical_melting_point 384.0(5)
_chemical_name_common 'isopropyl Tr\:oger's base'
_chemical_name_systematic
;
 2,8-bis(i-propyl)-6H,12H-5,11-methanodibenzo[bf][1,5]diazocine
;
_space_group_IT_number 14
_symmetry_cell_setting monoclinic
_symmetry_space_group_name_Hall '-P 2ybc'
_symmetry_space_group_name_H-M 'P 1 21/c 1'
_atom_sites_solution_hydrogens geom
_atom_sites_solution_primary direct
_atom_sites_solution_secondary difmap
_audit_creation_method SHELXL-97
_cell_angle_alpha 90.00
_cell_angle_beta 104.873(2)
_cell_angle_gamma 90.00
_cell_formula_units_Z 4
_cell_length_a 14.985(3)
_cell_length_b 11.195(2)
_cell_length_c 10.7460(18)
_cell_measurement_reflns_used 3270
_cell_measurement_temperature 148(2)
_cell_measurement_theta_max 28.59
_cell_measurement_theta_min 2.30
_cell_volume 1742.3(6)
_computing_cell_refinement 'Bruker APEXII'
_computing_data_collection 'Bruker APEXII'
_computing_data_reduction 'Bruker APEXII'
_computing_molecular_graphics 'ORTEP, Mercury'
_computing_publication_material 'WinGX, PLATON'
_computing_structure_refinement 'SHELXL-97 (Sheldrick, 2008)'
_computing_structure_solution 'SHELXS-97 (Sheldrick, 2008)'
_diffrn_ambient_temperature 148(2)
_diffrn_measured_fraction_theta_full 0.997
_diffrn_measured_fraction_theta_max 0.974
_diffrn_measurement_device_type 'Bruker Smart 1000'
_diffrn_measurement_method '\w scans'
_diffrn_radiation_monochromator graphite
_diffrn_radiation_source 'fine-focus sealed tube'
_diffrn_radiation_type MoK\a
_diffrn_radiation_wavelength 0.71073
_diffrn_reflns_av_R_equivalents 0.0376
_diffrn_reflns_av_sigmaI/netI 0.0467
_diffrn_reflns_limit_h_max 21
_diffrn_reflns_limit_h_min -21
_diffrn_reflns_limit_k_max 15
_diffrn_reflns_limit_k_min -15
_diffrn_reflns_limit_l_max 15
_diffrn_reflns_limit_l_min -14
_diffrn_reflns_number 17929
_diffrn_reflns_theta_full 27.50
_diffrn_reflns_theta_max 30.35
_diffrn_reflns_theta_min 1.41
_diffrn_standards_number 0
_exptl_absorpt_coefficient_mu 0.068
_exptl_absorpt_correction_T_max 0.7461
_exptl_absorpt_correction_T_min 0.6232
_exptl_absorpt_correction_type multi-scan
_exptl_absorpt_process_details 'Bruker SADABS-2008/1'
_exptl_crystal_colour colourless
_exptl_crystal_density_diffrn 1.168
_exptl_crystal_density_method 'not measured'
_exptl_crystal_description needle
_exptl_crystal_F_000 664
_exptl_crystal_size_max 0.69
_exptl_crystal_size_mid 0.22
_exptl_crystal_size_min 0.10
_refine_diff_density_max 0.208
_refine_diff_density_min -0.181
_refine_ls_extinction_method none
_refine_ls_goodness_of_fit_ref 1.029
_refine_ls_hydrogen_treatment mixed
_refine_ls_matrix_type full
_refine_ls_number_parameters 275
_refine_ls_number_reflns 5112
_refine_ls_number_restraints 10
_refine_ls_restrained_S_all 1.029
_refine_ls_R_factor_all 0.0977
_refine_ls_R_factor_gt 0.0468
_refine_ls_shift/su_max 0.000
_refine_ls_shift/su_mean 0.000
_refine_ls_structure_factor_coef Fsqd
_refine_ls_weighting_details 'calc w=1/[\s^2^(Fo^2^)+(0.0604P)^2^+0.1599P] where P=(Fo^2^+2Fc^2^)/3'
_refine_ls_weighting_scheme calc
_refine_ls_wR_factor_gt 0.1146
_refine_ls_wR_factor_ref 0.1350
_reflns_number_gt 2968
_reflns_number_total 5112
_reflns_threshold_expression >2sigma(I)
_cod_data_source_file ry5032.cif
_cod_data_source_block gamma3a
_cod_depositor_comments
;
The following automatic conversions were performed:

'_chemical_melting_point' value '383.5-384.5' was changed to
'384.0(5)' - the average value was taken and precision was estimated.

Automatic conversion script
Id: cif_fix_values 1569 2011-02-09 13:29:24Z adriana 
;
_cod_original_cell_volume 1742.3(5)
_cod_original_sg_symbol_H-M P21/c
_cod_database_code 2104803
_cod_database_fobs_code 2104803

loop_
_symmetry_equiv_pos_as_xyz
'x, y, z'
'-x, y+1/2, -z+1/2'
'-x, -y, -z'
'x, -y-1/2, z-1/2'

loop_
_atom_site_type_symbol
_atom_site_label
_atom_site_fract_x
_atom_site_fract_y
_atom_site_fract_z
_atom_site_U_iso_or_equiv
_atom_site_adp_type
_atom_site_calc_flag
_atom_site_refinement_flags
_atom_site_occupancy
_atom_site_disorder_assembly
_atom_site_disorder_group
C C1 0.3841(5) 0.2482(5) 0.7418(7) 0.0349(9) Uani d PD 0.571(3) A 1
H H1 0.3981 0.3127 0.6956 0.042 Uiso calc PR 0.571(3) A 1
C C2 0.4360(4) 0.1446(4) 0.7520(5) 0.0367(8) Uani d PD 0.571(3) A 1
C C3 0.4127(4) 0.0493(5) 0.8205(5) 0.0421(9) Uani d PD 0.571(3) A 1
H H3 0.4473 -0.0205 0.8286 0.050 Uiso calc PR 0.571(3) A 1
C C4 0.3397(5) 0.0550(6) 0.8767(7) 0.0367(9) Uani d PD 0.571(3) A 1
H H4 0.3234 -0.0115 0.9179 0.044 Uiso calc PR 0.571(3) A 1
C C4A 0.2905(9) 0.1618(9) 0.8709(9) 0.0293(11) Uani d PD 0.571(3) A 1
C C12 0.2539(13) 0.3719(13) 0.784(2) 0.0320(10) Uani d PD 0.571(3) A 1
H H12A 0.2919 0.4356 0.8309 0.038 Uiso calc PR 0.571(3) A 1
H H12B 0.2368 0.3939 0.6936 0.038 Uiso calc PR 0.571(3) A 1
C C12A 0.3112(7) 0.2571(8) 0.7998(10) 0.0279(10) Uani d PD 0.571(3) A 1
C C14 0.5200(2) 0.1341(4) 0.6978(3) 0.0455(8) Uani d PD 0.571(3) A 1
H H14A 0.5259 0.0499 0.6760 0.055 Uiso calc PR 0.571(3) A 1
C C15 0.6056(4) 0.1679(8) 0.7961(6) 0.081(2) Uani d PD 0.571(3) A 1
H H15A 0.6047 0.2520 0.8131 0.097 Uiso calc PR 0.571(3) A 1
H H15B 0.6585 0.1493 0.7646 0.097 Uiso calc PR 0.571(3) A 1
H H15C 0.6090 0.1242 0.8741 0.097 Uiso calc PR 0.571(3) A 1
C C16 0.5125(3) 0.2069(5) 0.5757(4) 0.0908(18) Uani d PD 0.571(3) A 1
H H16A 0.4583 0.1832 0.5113 0.109 Uiso calc PR 0.571(3) A 1
H H16B 0.5662 0.1932 0.5443 0.109 Uiso calc PR 0.571(3) A 1
H H16C 0.5085 0.2903 0.5945 0.109 Uiso calc PR 0.571(3) A 1
C C1B 0.3742(8) 0.2807(8) 0.7205(10) 0.0349(9) Uani d PD 0.429(3) A 2
H H1B 0.3859(8) 0.357(3) 0.6732(19) 0.042 Uiso calc PR 0.429(3) A 2
C C2B 0.4303(5) 0.1822(6) 0.7191(6) 0.0367(8) Uani d PD 0.429(3) A 2
C C3B 0.4136(6) 0.0801(7) 0.7829(7) 0.0421(9) Uani d PD 0.429(3) A 2
H H3B 0.4523(15) 0.003(3) 0.7806(7) 0.050 Uiso calc PR 0.429(3) A 2
C C4B 0.3456(7) 0.0797(8) 0.8499(10) 0.0367(9) Uani d PD 0.429(3) A 2
H H4B 0.3373(7) 0.003(3) 0.905(2) 0.044 Uiso calc PR 0.429(3) A 2
C C24A 0.2879(13) 0.1783(13) 0.8461(14) 0.0293(11) Uani d PD 0.429(3) A 2
C C12B 0.2440(18) 0.3890(18) 0.781(3) 0.0320(10) Uani d PD 0.429(3) A 2
H H12C 0.2830(19) 0.455(2) 0.836(3) 0.038 Uiso calc PR 0.429(3) A 2
H H12D 0.2210(19) 0.4203(19) 0.688(4) 0.038 Uiso calc PR 0.429(3) A 2
C C32A 0.3022(10) 0.2818(12) 0.7827(14) 0.0279(10) Uani d PD 0.429(3) A 2
C C14B 0.5072(3) 0.1867(5) 0.6490(6) 0.0443(11) Uani d PD 0.429(3) A 2
H H14B 0.4981 0.2596 0.5968 0.053 Uiso calc PR 0.429(3) A 2
C C15B 0.5995(6) 0.1971(9) 0.7448(8) 0.081(3) Uani d PD 0.429(3) A 2
H H15D 0.5999 0.2664 0.7976 0.097 Uiso calc PR 0.429(3) A 2
H H15E 0.6470 0.2045 0.6999 0.097 Uiso calc PR 0.429(3) A 2
H H15F 0.6105 0.1271 0.7981 0.097 Uiso calc PR 0.429(3) A 2
C C16B 0.5042(3) 0.0836(4) 0.5593(4) 0.0562(12) Uani d PD 0.429(3) A 2
H H16D 0.5498 0.0948 0.5118 0.084 Uiso calc PR 0.429(3) A 2
H H16E 0.4441 0.0790 0.5005 0.084 Uiso calc PR 0.429(3) A 2
H H16F 0.5168 0.0109 0.6080 0.084 Uiso calc PR 0.429(3) A 2
N N5 0.21879(7) 0.17047(9) 0.92914(10) 0.0342(3) Uani d . 1 . .
C C6 0.13483(9) 0.10700(11) 0.85890(12) 0.0323(3) Uani d . 1 A .
H H6A 0.0969(4) 0.0860(2) 0.9209(6) 0.039 Uiso calc R 1 . .
H H6B 0.15314(19) 0.0302(7) 0.8233(3) 0.039 Uiso calc R 1 . .
C C6A 0.07616(8) 0.18015(10) 0.74930(11) 0.0266(3) Uani d . 1 . .
C C7 0.00284(8) 0.12823(11) 0.65871(11) 0.0273(3) Uani d . 1 A .
H H7 -0.00999(19) 0.0433(12) 0.66651(15) 0.033 Uiso calc R 1 . .
C C8 -0.05264(8) 0.19294(10) 0.55771(11) 0.0270(3) Uani d . 1 . .
C C9 -0.03285(8) 0.31384(11) 0.54915(12) 0.0306(3) Uani d . 1 A .
H H9 -0.0712(5) 0.3624(7) 0.4777(10) 0.037 Uiso calc R 1 . .
C C10 0.03904(8) 0.36740(11) 0.63810(11) 0.0298(3) Uani d . 1 . .
H H10 0.05121(19) 0.4519(12) 0.63029(16) 0.036 Uiso calc R 1 A .
C C10A 0.09428(8) 0.30181(10) 0.73881(11) 0.0274(3) Uani d . 1 A .
N N11 0.16687(7) 0.36185(9) 0.83075(9) 0.0305(2) Uani d . 1 . .
C C13 0.19355(9) 0.29337(11) 0.95077(12) 0.0343(3) Uani d . 1 A .
H H13A 0.2476(5) 0.3338(4) 1.0117(6) 0.041 Uiso calc R 1 . .
H H13B 0.1405(5) 0.29261(11) 0.9926(4) 0.041 Uiso calc R 1 . .
C C17 -0.13430(8) 0.13383(12) 0.46514(12) 0.0312(3) Uani d . 1 A .
H H17 -0.1195(2) 0.0465(12) 0.46081(13) 0.037 Uiso calc R 1 . .
C C18 -0.15417(10) 0.18398(13) 0.32875(12) 0.0410(3) Uani d . 1 . .
H H18A -0.0969(5) 0.1781(8) 0.2965(4) 0.062 Uiso calc R 1 A .
H H18B -0.1733(6) 0.2702(8) 0.32923(19) 0.062 Uiso calc R 1 . .
H H18C -0.2054(6) 0.1368(6) 0.2705(5) 0.062 Uiso calc R 1 . .
C C19 -0.21982(9) 0.14388(13) 0.51721(13) 0.0405(3) Uani d . 1 . .
H H19A -0.2727(5) 0.0990(8) 0.4587(7) 0.061 Uiso calc R 1 A .
H H19B -0.2372(4) 0.2308(7) 0.5207(8) 0.061 Uiso calc R 1 . .
H H19C -0.2060(2) 0.1085(8) 0.6066(8) 0.061 Uiso calc R 1 . .

loop_
_atom_site_aniso_label
_atom_site_aniso_U_11
_atom_site_aniso_U_22
_atom_site_aniso_U_33
_atom_site_aniso_U_12
_atom_site_aniso_U_13
_atom_site_aniso_U_23
C1 0.0269(18) 0.041(3) 0.035(2) 0.000(2) 0.0051(17) -0.0037(18)
C2 0.0306(10) 0.042(3) 0.035(2) 0.0012(18) 0.0052(16) -0.0029(15)
C3 0.0357(9) 0.043(3) 0.045(3) 0.0113(16) 0.0065(18) -0.0007(15)
C4 0.0374(12) 0.031(3) 0.040(3) -0.0001(16) 0.0075(14) 0.0084(15)
C4A 0.0294(9) 0.038(3) 0.018(4) 0.0043(17) 0.000(2) 0.0016(17)
C12 0.029(3) 0.033(4) 0.0352(11) -0.0021(19) 0.010(2) -0.002(3)
C12A 0.0243(19) 0.031(4) 0.025(3) 0.0049(17) -0.0004(19) 0.0008(19)
C14 0.0304(14) 0.061(2) 0.0439(19) 0.0078(14) 0.0068(13) -0.0012(15)
C15 0.0222(16) 0.138(5) 0.080(4) -0.002(2) 0.008(2) -0.012(4)
C16 0.062(2) 0.156(5) 0.064(3) 0.043(3) 0.033(2) 0.032(3)
C1B 0.0269(18) 0.041(3) 0.035(2) 0.000(2) 0.0051(17) -0.0037(18)
C2B 0.0306(10) 0.042(3) 0.035(2) 0.0012(18) 0.0052(16) -0.0029(15)
C3B 0.0357(9) 0.043(3) 0.045(3) 0.0113(16) 0.0065(18) -0.0007(15)
C4B 0.0374(12) 0.031(3) 0.040(3) -0.0001(16) 0.0075(14) 0.0084(15)
C24A 0.0294(9) 0.038(3) 0.018(4) 0.0043(17) 0.000(2) 0.0016(17)
C12B 0.029(3) 0.033(4) 0.0352(11) -0.0021(19) 0.010(2) -0.002(3)
C32A 0.0243(19) 0.031(4) 0.025(3) 0.0049(17) -0.0004(19) 0.0008(19)
C14B 0.036(2) 0.049(3) 0.049(3) 0.002(2) 0.015(2) -0.016(2)
C15B 0.055(4) 0.100(6) 0.095(6) -0.021(4) 0.034(4) -0.053(5)
C16B 0.048(2) 0.075(3) 0.047(2) 0.000(2) 0.0152(17) -0.020(2)
N5 0.0349(6) 0.0375(6) 0.0280(5) 0.0021(5) 0.0037(5) -0.0023(4)
C6 0.0358(7) 0.0328(7) 0.0270(6) 0.0012(5) 0.0057(5) 0.0029(5)
C6A 0.0285(6) 0.0288(6) 0.0246(6) 0.0018(5) 0.0108(5) 0.0005(5)
C7 0.0304(6) 0.0275(6) 0.0266(6) 0.0000(5) 0.0116(5) 0.0008(5)
C8 0.0280(6) 0.0300(6) 0.0257(6) 0.0014(5) 0.0117(5) -0.0010(5)
C9 0.0334(6) 0.0311(6) 0.0276(6) 0.0044(5) 0.0083(5) 0.0032(5)
C10 0.0356(7) 0.0260(6) 0.0295(6) -0.0002(5) 0.0117(5) 0.0012(5)
C10A 0.0289(6) 0.0299(6) 0.0257(6) -0.0010(5) 0.0114(5) -0.0032(5)
N11 0.0314(5) 0.0334(5) 0.0271(5) -0.0034(4) 0.0080(4) -0.0034(4)
C13 0.0379(7) 0.0387(7) 0.0261(6) -0.0004(6) 0.0078(5) -0.0036(5)
C17 0.0304(6) 0.0322(7) 0.0305(6) 0.0004(5) 0.0071(5) -0.0021(5)
C18 0.0426(7) 0.0531(8) 0.0270(7) -0.0044(6) 0.0082(6) -0.0045(6)
C19 0.0318(7) 0.0548(8) 0.0349(7) -0.0041(6) 0.0089(6) 0.0029(6)

loop_
_atom_type_symbol
_atom_type_description
_atom_type_scat_dispersion_real
_atom_type_scat_dispersion_imag
_atom_type_scat_source
C C 0.0033 0.0016 'International Tables Vol C Tables 4.2.6.8 and 6.1.1.4'
H H 0.0000 0.0000 'International Tables Vol C Tables 4.2.6.8 and 6.1.1.4'
N N 0.0061 0.0033 'International Tables Vol C Tables 4.2.6.8 and 6.1.1.4'

loop_
_geom_angle_atom_site_label_1
_geom_angle_atom_site_label_2
_geom_angle_atom_site_label_3
_geom_angle_site_symmetry_1
_geom_angle_site_symmetry_3
_geom_angle
_geom_angle_publ_flag
C2 C1 C12A . . 120.9(5) ?
C2 C1 H1 . . 119.6 ?
C12A C1 H1 . . 119.6 ?
C1 C2 C3 . . 118.2(5) ?
C1 C2 C14 . . 122.5(4) ?
C3 C2 C14 . . 119.2(4) ?
C4 C3 C2 . . 122.1(4) ?
C4 C3 H3 . . 119.0 ?
C2 C3 H3 . . 119.0 ?
C3 C4 C4A . . 119.2(6) ?
C3 C4 H4 . . 120.4 ?
C4A C4 H4 . . 120.4 ?
N5 C4A C12A . . 120.3(7) ?
N5 C4A C4 . . 120.2(7) ?
C12A C4A C4 . . 119.4(8) ?
N11 C12 C12A . . 113.9(13) ?
N11 C12 H12A . . 108.8 ?
C12A C12 H12A . . 108.8 ?
N11 C12 H12B . . 108.8 ?
C12A C12 H12B . . 108.8 ?
H12A C12 H12B . . 107.7 ?
C4A C12A C1 . . 120.1(7) ?
C4A C12A C12 . . 120.5(11) ?
C1 C12A C12 . . 119.4(10) ?
C15 C14 C2 . . 110.8(4) ?
C15 C14 C16 . . 109.6(4) ?
C2 C14 C16 . . 113.8(3) ?
C15 C14 H14A . . 107.5 ?
C2 C14 H14A . . 107.5 ?
C16 C14 H14A . . 107.5 ?
C2B C1B C32A . . 123.5(8) ?
C2B C1B H1B . . 118.2 ?
C32A C1B H1B . . 118.2 ?
C3B C2B C1B . . 117.5(7) ?
C3B C2B C14B . . 121.6(6) ?
C1B C2B C14B . . 120.9(6) ?
C2B C3B C4B . . 120.5(7) ?
C2B C3B H3B . . 119.7 ?
C4B C3B H3B . . 119.7 ?
C3B C4B C24A . . 120.8(8) ?
C3B C4B H4B . . 119.6 ?
C24A C4B H4B . . 119.6 ?
C32A C24A C4B . . 120.1(13) ?
C32A C24A N5 . . 123.1(11) ?
C4B C24A N5 . . 116.3(9) ?
N11 C12B C32A . . 110.9(18) ?
N11 C12B H12C . . 109.5 ?
C32A C12B H12C . . 109.5 ?
N11 C12B H12D . . 109.5 ?
C32A C12B H12D . . 109.5 ?
H12C C12B H12D . . 108.0 ?
C24A C32A C1B . . 117.4(11) ?
C24A C32A C12B . . 121.0(16) ?
C1B C32A C12B . . 121.6(15) ?
C16B C14B C15B . . 111.8(5) ?
C16B C14B C2B . . 112.9(4) ?
C15B C14B C2B . . 110.0(6) ?
C16B C14B H14B . . 107.3 ?
C15B C14B H14B . . 107.3 ?
C2B C14B H14B . . 107.3 ?
C14B C15B H15D . . 109.5 ?
C14B C15B H15E . . 109.5 ?
H15D C15B H15E . . 109.5 ?
C14B C15B H15F . . 109.5 ?
H15D C15B H15F . . 109.5 ?
H15E C15B H15F . . 109.5 ?
C14B C16B H16D . . 109.5 ?
C14B C16B H16E . . 109.5 ?
H16D C16B H16E . . 109.5 ?
C14B C16B H16F . . 109.5 ?
H16D C16B H16F . . 109.5 ?
H16E C16B H16F . . 109.5 ?
C4A N5 C13 . . 113.7(4) ?
C4A N5 C6 . . 113.3(6) ?
C13 N5 C6 . . 108.29(10) ?
C13 N5 C24A . . 106.2(5) ?
C6 N5 C24A . . 110.2(7) ?
N5 C6 C6A . . 112.71(10) ?
N5 C6 H6A . . 109.0 ?
C6A C6 H6A . . 109.0 ?
N5 C6 H6B . . 109.0 ?
C6A C6 H6B . . 109.0 ?
H6A C6 H6B . . 107.8 ?
C7 C6A C10A . . 118.95(11) ?
C7 C6A C6 . . 120.87(10) ?
C10A C6A C6 . . 120.17(10) ?
C8 C7 C6A . . 122.30(11) ?
C8 C7 H7 . . 118.9 ?
C6A C7 H7 . . 118.9 ?
C7 C8 C9 . . 117.59(11) ?
C7 C8 C17 . . 120.34(11) ?
C9 C8 C17 . . 122.01(11) ?
C10 C9 C8 . . 121.18(11) ?
C10 C9 H9 . . 119.4 ?
C8 C9 H9 . . 119.4 ?
C9 C10 C10A . . 120.81(11) ?
C9 C10 H10 . . 119.6 ?
C10A C10 H10 . . 119.6 ?
C10 C10A C6A . . 119.17(11) ?
C10 C10A N11 . . 118.87(11) ?
C6A C10A N11 . . 121.94(11) ?
C12B N11 C10A . . 112.8(13) ?
C12B N11 C13 . . 112.1(10) ?
C10A N11 C13 . . 110.38(10) ?
C10A N11 C12 . . 111.7(9) ?
C13 N11 C12 . . 105.5(7) ?
N5 C13 N11 . . 112.08(10) ?
N5 C13 H13A . . 109.2 ?
N11 C13 H13A . . 109.2 ?
N5 C13 H13B . . 109.2 ?
N11 C13 H13B . . 109.2 ?
H13A C13 H13B . . 107.9 ?
C8 C17 C18 . . 113.27(11) ?
C8 C17 C19 . . 109.81(10) ?
C18 C17 C19 . . 110.44(10) ?
C8 C17 H17 . . 107.7 ?
C18 C17 H17 . . 107.7 ?
C19 C17 H17 . . 107.7 ?
C17 C18 H18A . . 109.5 ?
C17 C18 H18B . . 109.5 ?
H18A C18 H18B . . 109.5 ?
C17 C18 H18C . . 109.5 ?
H18A C18 H18C . . 109.5 ?
H18B C18 H18C . . 109.5 ?
C17 C19 H19A . . 109.5 ?
C17 C19 H19B . . 109.5 ?
H19A C19 H19B . . 109.5 ?
C17 C19 H19C . . 109.5 ?
H19A C19 H19C . . 109.5 ?
H19B C19 H19C . . 109.5 ?

loop_
_geom_bond_atom_site_label_1
_geom_bond_atom_site_label_2
_geom_bond_site_symmetry_2
_geom_bond_distance
_geom_bond_publ_flag
C1 C2 . 1.385(5) ?
C1 C12A . 1.393(8) ?
C1 H1 . 0.9300 ?
C2 C3 . 1.391(4) ?
C2 C14 . 1.522(6) ?
C3 C4 . 1.379(7) ?
C3 H3 . 0.9300 ?
C4 C4A . 1.398(8) ?
C4 H4 . 0.9300 ?
C4A N5 . 1.379(12) ?
C4A C12A . 1.393(7) ?
C12 N11 . 1.52(2) ?
C12 C12A . 1.531(8) ?
C12 H12A . 0.9700 ?
C12 H12B . 0.9700 ?
C14 C15 . 1.487(6) ?
C14 C16 . 1.524(5) ?
C14 H14A . 0.9800 ?
C15 H15A . 0.9600 ?
C15 H15B . 0.9600 ?
C15 H15C . 0.9600 ?
C16 H16A . 0.9600 ?
C16 H16B . 0.9600 ?
C16 H16C . 0.9600 ?
C1B C2B . 1.389(8) ?
C1B C32A . 1.407(11) ?
C1B H1B . 1.0345 ?
C2B C3B . 1.388(6) ?
C2B C14B . 1.531(9) ?
C3B C4B . 1.390(9) ?
C3B H3B . 1.0423 ?
C4B C24A . 1.397(11) ?
C4B H4B . 1.0724 ?
C24A C32A . 1.389(10) ?
C24A N5 . 1.533(16) ?
C12B N11 . 1.42(3) ?
C12B C32A . 1.481(11) ?
C12B H12C . 1.0338 ?
C12B H12D . 1.0338 ?
C14B C16B . 1.497(5) ?
C14B C15B . 1.501(8) ?
C14B H14B . 0.9800 ?
C15B H15D . 0.9600 ?
C15B H15E . 0.9600 ?
C15B H15F . 0.9600 ?
C16B H16D . 0.9600 ?
C16B H16E . 0.9600 ?
C16B H16F . 0.9600 ?
N5 C13 . 1.4613(16) ?
N5 C6 . 1.4730(16) ?
C6 C6A . 1.5163(16) ?
C6 H6A . 1.0077 ?
C6 H6B . 1.0077 ?
C6A C7 . 1.3941(16) ?
C6A C10A . 1.3990(17) ?
C7 C8 . 1.3895(16) ?
C7 H7 . 0.9781 ?
C8 C9 . 1.3937(17) ?
C8 C17 . 1.5165(16) ?
C9 C10 . 1.3802(17) ?
C9 H9 . 0.9941 ?
C10 C10A . 1.3914(17) ?
C10 H10 . 0.9716 ?
C10A N11 . 1.4350(15) ?
N11 C13 . 1.4651(16) ?
C13 H13A . 1.0089 ?
C13 H13B . 1.0089 ?
C17 C18 . 1.5258(18) ?
C17 C19 . 1.5285(17) ?
C17 H17 . 1.0057 ?
C18 H18A . 1.0068 ?
C18 H18B . 1.0068 ?
C18 H18C . 1.0068 ?
C19 H19A . 1.0103 ?
C19 H19B . 1.0103 ?
C19 H19C . 1.0103 ?

loop_
_geom_torsion_atom_site_label_1
_geom_torsion_atom_site_label_2
_geom_torsion_atom_site_label_3
_geom_torsion_atom_site_label_4
_geom_torsion_site_symmetry_1
_geom_torsion_site_symmetry_2
_geom_torsion_site_symmetry_3
_geom_torsion_site_symmetry_4
_geom_torsion
_geom_torsion_publ_flag
C12A C1 C2 C3 . . . . 0.7(12) ?
C12A C1 C2 C14 . . . . -175.9(8) ?
C1 C2 C3 C4 . . . . 0.5(10) ?
C14 C2 C3 C4 . . . . 177.3(6) ?
C2 C3 C4 C4A . . . . -3.5(12) ?
C3 C4 C4A N5 . . . . -178.4(8) ?
C3 C4 C4A C12A . . . . 5.1(16) ?
N5 C4A C12A C1 . . . . 179.6(10) ?
C4 C4A C12A C1 . . . . -3.9(18) ?
N5 C4A C12A C12 . . . . -0.9(19) ?
C4 C4A C12A C12 . . . . 175.6(14) ?
C2 C1 C12A C4A . . . . 1.0(16) ?
C2 C1 C12A C12 . . . . -178.6(12) ?
N11 C12 C12A C4A . . . . -10(2) ?
N11 C12 C12A C1 . . . . 169.5(12) ?
C1 C2 C14 C15 . . . . 91.2(7) ?
C3 C2 C14 C15 . . . . -85.4(6) ?
C1 C2 C14 C16 . . . . -32.8(7) ?
C3 C2 C14 C16 . . . . 150.6(5) ?
C32A C1B C2B C3B . . . . 0.1(17) ?
C32A C1B C2B C14B . . . . 179.7(11) ?
C1B C2B C3B C4B . . . . -2.7(14) ?
C14B C2B C3B C4B . . . . 177.6(8) ?
C2B C3B C4B C24A . . . . 5.1(17) ?
C3B C4B C24A C32A . . . . -5(2) ?
C3B C4B C24A N5 . . . . -176.9(11) ?
C4B C24A C32A C1B . . . . 2(2) ?
N5 C24A C32A C1B . . . . 173.7(13) ?
C4B C24A C32A C12B . . . . -177.8(19) ?
N5 C24A C32A C12B . . . . -6(3) ?
C2B C1B C32A C24A . . . . 0(2) ?
C2B C1B C32A C12B . . . . -179.9(17) ?
N11 C12B C32A C24A . . . . -10(3) ?
N11 C12B C32A C1B . . . . 169.9(16) ?
C3B C2B C14B C16B . . . . 50.4(9) ?
C1B C2B C14B C16B . . . . -129.3(8) ?
C3B C2B C14B C15B . . . . -75.3(9) ?
C1B C2B C14B C15B . . . . 105.0(9) ?
C12A C4A N5 C13 . . . . -21.8(13) ?
C4 C4A N5 C13 . . . . 161.7(8) ?
C12A C4A N5 C6 . . . . 102.4(11) ?
C4 C4A N5 C6 . . . . -74.1(10) ?
C12A C4A N5 C24A . . . . 27(6) ?
C4 C4A N5 C24A . . . . -150(8) ?
C32A C24A N5 C4A . . . . -148(8) ?
C4B C24A N5 C4A . . . . 24(6) ?
C32A C24A N5 C13 . . . . -13.7(18) ?
C4B C24A N5 C13 . . . . 158.3(12) ?
C32A C24A N5 C6 . . . . 103.4(16) ?
C4B C24A N5 C6 . . . . -84.6(14) ?
C4A N5 C6 C6A . . . . -83.0(3) ?
C13 N5 C6 C6A . . . . 44.16(13) ?
C24A N5 C6 C6A . . . . -71.6(4) ?
N5 C6 C6A C7 . . . . 168.96(10) ?
N5 C6 C6A C10A . . . . -11.92(16) ?
C10A C6A C7 C8 . . . . 0.40(17) ?
C6 C6A C7 C8 . . . . 179.53(11) ?
C6A C7 C8 C9 . . . . -0.12(17) ?
C6A C7 C8 C17 . . . . -177.18(10) ?
C7 C8 C9 C10 . . . . -0.25(17) ?
C17 C8 C9 C10 . . . . 176.76(11) ?
C8 C9 C10 C10A . . . . 0.33(17) ?
C9 C10 C10A C6A . . . . -0.04(17) ?
C9 C10 C10A N11 . . . . -178.55(11) ?
C7 C6A C10A C10 . . . . -0.31(16) ?
C6 C6A C10A C10 . . . . -179.44(10) ?
C7 C6A C10A N11 . . . . 178.14(10) ?
C6 C6A C10A N11 . . . . -0.99(17) ?
C32A C12B N11 C10A . . . . -79(2) ?
C32A C12B N11 C13 . . . . 47(2) ?
C32A C12B N11 C12 . . . . 6(13) ?
C10 C10A N11 C12B . . . . -74.8(7) ?
C6A C10A N11 C12B . . . . 106.8(7) ?
C10 C10A N11 C13 . . . . 158.98(10) ?
C6A C10A N11 C13 . . . . -19.48(15) ?
C10 C10A N11 C12 . . . . -84.0(6) ?
C6A C10A N11 C12 . . . . 97.6(6) ?
C12A C12 N11 C12B . . . . -178(16) ?
C12A C12 N11 C10A . . . . -79.0(15) ?
C12A C12 N11 C13 . . . . 41.0(16) ?
C4A N5 C13 N11 . . . . 58.3(5) ?
C6 N5 C13 N11 . . . . -68.61(13) ?
C24A N5 C13 N11 . . . . 49.7(7) ?
C12B N11 C13 N5 . . . . -71.8(11) ?
C10A N11 C13 N5 . . . . 54.84(13) ?
C12 N11 C13 N5 . . . . -66.0(8) ?
C7 C8 C17 C18 . . . . -148.05(11) ?
C9 C8 C17 C18 . . . . 35.03(16) ?
C7 C8 C17 C19 . . . . 87.96(14) ?
C9 C8 C17 C19 . . . . -88.96(14) ?
